data_7052142
loop_
_publ_author_name
'Koval, Iryna A.'
'Akhideno, Hilda'
'Tanase, Stefania'
'Belle, Catherine'
'Duboc, Carole'
'Saint-Aman, Eric'
'Gamez, Patrick'
'Tooke, Duncan M.'
'Spek, Anthony L.'
'Pierre, Jean-Louis'
'Reedijk, Jan'

_publ_section_title
;
 Changes in magnetic properties from solid state to solution in a
 trinuclear linear copper(ii) complex
;
_journal_issue 4
_journal_name_full 'New Journal of Chemistry'
_journal_page_first 512
_journal_paper_doi 10.1039/b618154f
_journal_volume 31
_journal_year 2007
_chemical_formula_moiety 'C44 H50 Cu3 N6 O6, 0.75(C H4 O), 2(B F4)'
_chemical_formula_sum 'C44.75 H53 B2 Cu3 F8 N6 O6.75'
_chemical_formula_weight 1147.17
_chemical_name_systematic
;
?
;
_space_group_IT_number 2
_symmetry_cell_setting triclinic
_symmetry_space_group_name_Hall '-P 1'
_symmetry_space_group_name_H-M 'P -1'
_atom_sites_solution_hydrogens geom
_atom_sites_solution_primary direct
_atom_sites_solution_secondary difmap
_audit_creation_method SHELXL-97
_cell_angle_alpha 68.589(8)
_cell_angle_beta 83.856(9)
_cell_angle_gamma 85.975(7)
_cell_formula_units_Z 1
_cell_length_a 9.3629(13)
_cell_length_b 10.7928(9)
_cell_length_c 12.9505(16)
_cell_measurement_reflns_used 117
_cell_measurement_temperature 150(2)
_cell_measurement_theta_max 22.123
_cell_measurement_theta_min 3.086
_cell_volume 1210.7(3)
_computing_cell_refinement 'DIRAX (Duisenberg, 1992)'
_computing_data_collection 'Nonius Collect (Hooft, 1998)'
_computing_data_reduction 'EvalCCD (Duisenberg et al., 2003)'
_computing_molecular_graphics 'PLATON (Spek, 2003)'
_computing_publication_material 'PLATON (Spek, 2003)'
_computing_structure_refinement 'SHELXL-97 (Sheldrick, 1997)'
_computing_structure_solution 'SHELXS-86 (Sheldrick, 1986)'
_diffrn_ambient_temperature 150(2)
_diffrn_measured_fraction_theta_full 0.997
_diffrn_measured_fraction_theta_max 0.997
_diffrn_measurement_device_type 'Nonius KappaCCD'
_diffrn_measurement_method 'omega and phi scans'
_diffrn_radiation_monochromator graphite
_diffrn_radiation_source 'rotating anode'
_diffrn_radiation_type MoK\a
_diffrn_radiation_wavelength 0.71073
_diffrn_reflns_av_R_equivalents 0.0357
_diffrn_reflns_av_sigmaI/netI 0.0235
_diffrn_reflns_limit_h_max 12
_diffrn_reflns_limit_h_min -12
_diffrn_reflns_limit_k_max 13
_diffrn_reflns_limit_k_min -13
_diffrn_reflns_limit_l_max 16
_diffrn_reflns_limit_l_min -16
_diffrn_reflns_number 29700
_diffrn_reflns_theta_full 27.46
_diffrn_reflns_theta_max 27.46
_diffrn_reflns_theta_min 1.70
_exptl_absorpt_coefficient_mu 1.392
_exptl_absorpt_correction_T_max 0.66
_exptl_absorpt_correction_T_min 0.53
_exptl_absorpt_correction_type multi-scan
_exptl_absorpt_process_details 'SADABS (Sheldrick, 2004)'
_exptl_crystal_colour green-blue
_exptl_crystal_density_diffrn 1.573
_exptl_crystal_density_method 'not measured'
_exptl_crystal_description block
_exptl_crystal_F_000 587
_exptl_crystal_size_max 0.3
_exptl_crystal_size_mid 0.3
_exptl_crystal_size_min 0.3
_refine_diff_density_max 0.845
_refine_diff_density_min -0.497
_refine_diff_density_rms 0.074
_refine_ls_extinction_method none
_refine_ls_goodness_of_fit_ref 1.048
_refine_ls_hydrogen_treatment mixed
_refine_ls_matrix_type full
_refine_ls_number_parameters 336
_refine_ls_number_reflns 5520
_refine_ls_number_restraints 0
_refine_ls_restrained_S_all 1.048
_refine_ls_R_factor_all 0.0378
_refine_ls_R_factor_gt 0.0312
_refine_ls_shift/su_max 0.001
_refine_ls_shift/su_mean 0.000
_refine_ls_structure_factor_coef Fsqd
_refine_ls_weighting_details 'calc w=1/[\s^2^(Fo^2^)+(0.0410P)^2^+1.2612P] where P=(Fo^2^+2Fc^2^)/3'
_refine_ls_weighting_scheme calc
_refine_ls_wR_factor_gt 0.0826
_refine_ls_wR_factor_ref 0.0864
_reflns_number_gt 4845
_reflns_number_total 5520
_reflns_threshold_expression I>2\s(I)
_cod_data_source_file b618154f.txt
_cod_data_source_block s3484a
_cod_database_code 7052142

loop_
_symmetry_equiv_pos_as_xyz
'x, y, z'
'-x, -y, -z'

loop_
_atom_site_label
_atom_site_type_symbol
_atom_site_fract_x
_atom_site_fract_y
_atom_site_fract_z
_atom_site_U_iso_or_equiv
_atom_site_adp_type
_atom_site_occupancy
_atom_site_symmetry_multiplicity
_atom_site_calc_flag
_atom_site_refinement_flags
_atom_site_disorder_assembly
_atom_site_disorder_group
Cu1 Cu 0.42542(2) 0.70513(2) 0.291914(19) 0.01888(8) Uani 1 1 d . . .
Cu2 Cu 0.5000 0.5000 0.5000 0.01827(9) Uani 1 2 d S . .
O1 O 0.31041(14) 0.56928(13) 0.45646(11) 0.0199(3) Uani 1 1 d . . .
O2 O 0.43583(15) 0.33120(13) 0.59991(12) 0.0215(3) Uani 1 1 d . . .
O3 O 0.5768(2) 0.83212(18) 0.11841(15) 0.0366(4) Uani 1 1 d . . .
H3A H 0.611(4) 0.893(3) 0.123(3) 0.045(9) Uiso 1 1 d . . .
N1 N 0.46881(18) 0.54742(16) 0.24129(14) 0.0202(3) Uani 1 1 d . . .
N2 N 0.25034(18) 0.73066(16) 0.20666(14) 0.0201(3) Uani 1 1 d . . .
N3 N 0.36061(19) 0.88281(17) 0.29892(15) 0.0237(4) Uani 1 1 d . . .
C1 C 0.5669(2) 0.4464(2) 0.27722(18) 0.0240(4) Uani 1 1 d . . .
H1 H 0.6293 0.4483 0.3298 0.029 Uiso 1 1 calc R . .
C2 C 0.5800(2) 0.3407(2) 0.2407(2) 0.0298(5) Uani 1 1 d . . .
H2 H 0.6503 0.2715 0.2673 0.036 Uiso 1 1 calc R . .
C3 C 0.4883(3) 0.3374(2) 0.1642(2) 0.0315(5) Uani 1 1 d . . .
H3 H 0.4949 0.2657 0.1376 0.038 Uiso 1 1 calc R . .
C4 C 0.3869(2) 0.4402(2) 0.12719(19) 0.0278(4) Uani 1 1 d . . .
H4 H 0.3231 0.4399 0.0750 0.033 Uiso 1 1 calc R . .
C5 C 0.3798(2) 0.5436(2) 0.16737(17) 0.0216(4) Uani 1 1 d . . .
C6 C 0.2785(2) 0.6628(2) 0.12518(17) 0.0247(4) Uani 1 1 d . . .
H6A H 0.3209 0.7261 0.0536 0.030 Uiso 1 1 calc R . .
H6B H 0.1867 0.6336 0.1116 0.030 Uiso 1 1 calc R . .
C7 C 0.2281(2) 0.8778(2) 0.15154(17) 0.0241(4) Uani 1 1 d . . .
H7A H 0.1282 0.8989 0.1306 0.029 Uiso 1 1 calc R . .
H7B H 0.2941 0.9111 0.0830 0.029 Uiso 1 1 calc R . .
C8 C 0.2570(2) 0.9441(2) 0.23100(17) 0.0241(4) Uani 1 1 d . . .
C9 C 0.1880(2) 1.0611(2) 0.2335(2) 0.0299(5) Uani 1 1 d . . .
H9 H 0.1138 1.1023 0.1863 0.036 Uiso 1 1 calc R . .
C10 C 0.2297(3) 1.1166(2) 0.3064(2) 0.0363(5) Uani 1 1 d . . .
H10 H 0.1853 1.1976 0.3086 0.044 Uiso 1 1 calc R . .
C11 C 0.3360(3) 1.0535(2) 0.3758(2) 0.0371(5) Uani 1 1 d . . .
H11 H 0.3652 1.0902 0.4263 0.045 Uiso 1 1 calc R . .
C12 C 0.3994(3) 0.9358(2) 0.3703(2) 0.0307(5) Uani 1 1 d . . .
H12 H 0.4719 0.8917 0.4182 0.037 Uiso 1 1 calc R . .
C13 C 0.1207(2) 0.6779(2) 0.28648(17) 0.0232(4) Uani 1 1 d . . .
H13A H 0.0360 0.6947 0.2429 0.028 Uiso 1 1 calc R . .
H13B H 0.1046 0.7298 0.3360 0.028 Uiso 1 1 calc R . .
C14 C 0.1269(2) 0.5318(2) 0.35848(17) 0.0206(4) Uani 1 1 d . . .
C15 C 0.0289(2) 0.4455(2) 0.34869(18) 0.0235(4) Uani 1 1 d . . .
H15 H -0.0316 0.4771 0.2893 0.028 Uiso 1 1 calc R . .
C16 C 0.0170(2) 0.3142(2) 0.42334(18) 0.0234(4) Uani 1 1 d . . .
C17 C 0.1074(2) 0.2710(2) 0.50954(17) 0.0219(4) Uani 1 1 d . . .
H17 H 0.1024 0.1817 0.5605 0.026 Uiso 1 1 calc R . .
C18 C 0.2048(2) 0.35424(19) 0.52334(16) 0.0195(4) Uani 1 1 d . . .
C19 C 0.2169(2) 0.48601(19) 0.44634(16) 0.0188(4) Uani 1 1 d . . .
C20 C -0.0949(2) 0.2248(2) 0.4147(2) 0.0328(5) Uani 1 1 d . . .
H20A H -0.0674 0.1316 0.4551 0.049 Uiso 1 1 calc R . .
H20B H -0.1014 0.2386 0.3362 0.049 Uiso 1 1 calc R . .
H20C H -0.1884 0.2463 0.4471 0.049 Uiso 1 1 calc R . .
C21 C 0.2858(2) 0.3106(2) 0.62612(17) 0.0225(4) Uani 1 1 d . . .
H21A H 0.2470 0.3609 0.6739 0.027 Uiso 1 1 calc R . .
H21B H 0.2704 0.2149 0.6688 0.027 Uiso 1 1 calc R . .
C22 C 0.6907(4) 0.7779(3) 0.0646(2) 0.0516(8) Uani 1 1 d . . .
H22A H 0.7830 0.8040 0.0783 0.077 Uiso 1 1 calc R . .
H22B H 0.6812 0.8117 -0.0157 0.077 Uiso 1 1 calc R . .
H22C H 0.6867 0.6806 0.0940 0.077 Uiso 1 1 calc R . .
F1 F 0.87665(18) -0.03386(18) 0.15500(17) 0.0579(5) Uani 1 1 d . . .
F2 F 0.66076(15) 0.07321(14) 0.12574(13) 0.0384(3) Uani 1 1 d . . .
F3 F 0.8542(2) 0.19093(17) 0.11946(17) 0.0626(5) Uani 1 1 d . . .
F4 F 0.7638(2) 0.04411(17) 0.28345(15) 0.0621(5) Uani 1 1 d . . .
B1 B 0.7914(3) 0.0683(3) 0.1713(3) 0.0350(6) Uani 1 1 d . . .
C23 C 0.0000 0.5000 0.0000 0.087(3) Uani 0.75 2 d SP . .
H23A H 0.0163 0.4415 0.0762 0.130 Uiso 0.375 1 calc PR . .
H23B H -0.0575 0.4543 -0.0333 0.130 Uiso 0.375 1 calc PR . .
H23C H -0.0515 0.5818 0.0013 0.130 Uiso 0.375 1 calc PR . .
O4 O 0.1287(9) 0.5311(7) -0.0614(6) 0.076(2) Uani 0.375 1 d P . .
H4B H 0.1332 0.6142 -0.0921 0.114 Uiso 0.375 1 calc PR . .

loop_
_atom_site_aniso_label
_atom_site_aniso_U_11
_atom_site_aniso_U_22
_atom_site_aniso_U_33
_atom_site_aniso_U_23
_atom_site_aniso_U_13
_atom_site_aniso_U_12
Cu1 0.02185(13) 0.01577(12) 0.01904(13) -0.00551(9) -0.00720(9) 0.00334(9)
Cu2 0.01954(16) 0.01735(16) 0.01660(16) -0.00336(13) -0.00551(12) -0.00118(12)
O1 0.0207(6) 0.0178(6) 0.0211(7) -0.0058(5) -0.0059(5) 0.0001(5)
O2 0.0213(7) 0.0196(7) 0.0206(7) -0.0021(5) -0.0074(5) -0.0016(5)
O3 0.0432(10) 0.0284(9) 0.0378(10) -0.0112(7) 0.0003(8) -0.0083(8)
N1 0.0221(8) 0.0178(8) 0.0196(8) -0.0055(6) -0.0034(6) 0.0022(6)
N2 0.0235(8) 0.0177(8) 0.0185(8) -0.0058(6) -0.0065(6) 0.0060(6)
N3 0.0279(9) 0.0204(8) 0.0230(9) -0.0082(7) -0.0033(7) 0.0020(7)
C1 0.0229(9) 0.0212(10) 0.0267(10) -0.0071(8) -0.0058(8) 0.0037(8)
C2 0.0306(11) 0.0233(10) 0.0356(12) -0.0110(9) -0.0075(9) 0.0088(8)
C3 0.0369(12) 0.0247(11) 0.0384(13) -0.0181(10) -0.0056(10) 0.0050(9)
C4 0.0317(11) 0.0272(11) 0.0285(11) -0.0140(9) -0.0075(9) 0.0031(9)
C5 0.0236(9) 0.0202(9) 0.0201(9) -0.0063(8) -0.0031(7) 0.0011(7)
C6 0.0300(10) 0.0256(10) 0.0201(10) -0.0099(8) -0.0095(8) 0.0084(8)
C7 0.0291(10) 0.0186(9) 0.0217(10) -0.0039(8) -0.0081(8) 0.0083(8)
C8 0.0270(10) 0.0198(9) 0.0227(10) -0.0053(8) 0.0000(8) 0.0021(8)
C9 0.0302(11) 0.0222(10) 0.0331(12) -0.0070(9) 0.0007(9) 0.0046(8)
C10 0.0385(13) 0.0252(11) 0.0463(14) -0.0174(10) 0.0066(11) 0.0022(9)
C11 0.0450(14) 0.0333(12) 0.0411(14) -0.0233(11) -0.0004(11) -0.0039(10)
C12 0.0370(12) 0.0263(11) 0.0313(12) -0.0125(9) -0.0055(9) -0.0015(9)
C13 0.0192(9) 0.0234(10) 0.0259(10) -0.0073(8) -0.0067(8) 0.0058(7)
C14 0.0181(9) 0.0219(9) 0.0224(10) -0.0092(8) -0.0028(7) 0.0037(7)
C15 0.0186(9) 0.0282(10) 0.0264(10) -0.0129(9) -0.0072(8) 0.0049(8)
C16 0.0182(9) 0.0258(10) 0.0308(11) -0.0160(9) -0.0023(8) 0.0010(8)
C17 0.0199(9) 0.0192(9) 0.0271(10) -0.0098(8) -0.0006(8) 0.0011(7)
C18 0.0184(9) 0.0210(9) 0.0198(9) -0.0084(8) -0.0022(7) 0.0016(7)
C19 0.0170(8) 0.0204(9) 0.0211(9) -0.0101(8) -0.0015(7) 0.0007(7)
C20 0.0255(10) 0.0321(12) 0.0461(14) -0.0182(10) -0.0097(10) -0.0032(9)
C21 0.0217(9) 0.0229(10) 0.0204(9) -0.0039(8) -0.0030(7) -0.0043(7)
C22 0.072(2) 0.0465(16) 0.0391(15) -0.0219(13) 0.0214(14) -0.0220(14)
F1 0.0421(9) 0.0506(10) 0.0850(14) -0.0311(10) -0.0078(9) 0.0135(8)
F2 0.0386(8) 0.0318(7) 0.0466(9) -0.0144(6) -0.0140(6) 0.0044(6)
F3 0.0650(11) 0.0377(9) 0.0732(13) 0.0022(8) -0.0262(10) -0.0161(8)
F4 0.1081(16) 0.0406(9) 0.0419(9) -0.0153(8) -0.0276(10) 0.0041(9)
B1 0.0422(15) 0.0228(12) 0.0411(15) -0.0098(11) -0.0165(12) 0.0027(11)
C23 0.049(4) 0.112(6) 0.131(7) -0.074(6) -0.001(4) -0.047(4)
O4 0.116(6) 0.048(4) 0.066(4) -0.018(3) -0.033(4) 0.010(4)

loop_
_atom_type_symbol
_atom_type_description
_atom_type_scat_dispersion_real
_atom_type_scat_dispersion_imag
_atom_type_scat_source
C C 0.0033 0.0016 'International Tables Vol C Tables 4.2.6.8 and 6.1.1.4'
H H 0.0000 0.0000 'International Tables Vol C Tables 4.2.6.8 and 6.1.1.4'
B B 0.0013 0.0007 'International Tables Vol C Tables 4.2.6.8 and 6.1.1.4'
Cu Cu 0.3201 1.2651 'International Tables Vol C Tables 4.2.6.8 and 6.1.1.4'
F F 0.0171 0.0103 'International Tables Vol C Tables 4.2.6.8 and 6.1.1.4'
N N 0.0061 0.0033 'International Tables Vol C Tables 4.2.6.8 and 6.1.1.4'
O O 0.0106 0.0060 'International Tables Vol C Tables 4.2.6.8 and 6.1.1.4'

loop_
_geom_angle_atom_site_label_1
_geom_angle_atom_site_label_2
_geom_angle_atom_site_label_3
_geom_angle
_geom_angle_site_symmetry_1
_geom_angle_site_symmetry_3
_geom_angle_publ_flag
O2 Cu1 N3 94.94(7) 2_666 . ?
O2 Cu1 N2 168.10(6) 2_666 . ?
N3 Cu1 N2 83.15(7) . . ?
O2 Cu1 N1 100.21(6) 2_666 . ?
N3 Cu1 N1 163.56(7) . . ?
N2 Cu1 N1 83.31(7) . . ?
O2 Cu1 O1 75.16(5) 2_666 . ?
N3 Cu1 O1 99.41(6) . . ?
N2 Cu1 O1 93.51(6) . . ?
N1 Cu1 O1 90.70(6) . . ?
O2 Cu1 Cu2 40.20(4) 2_666 . ?
N3 Cu1 Cu2 116.40(5) . . ?
N2 Cu1 Cu2 130.91(5) . . ?
N1 Cu1 Cu2 79.69(5) . . ?
O1 Cu1 Cu2 41.56(3) . . ?
O2 Cu2 O2 179.999(2) 2_666 . ?
O2 Cu2 O1 94.85(6) 2_666 2_666 ?
O2 Cu2 O1 85.15(6) . 2_666 ?
O2 Cu2 O1 85.15(6) 2_666 . ?
O2 Cu2 O1 94.85(6) . . ?
O1 Cu2 O1 180.0 2_666 . ?
O2 Cu2 Cu1 139.13(4) 2_666 2_666 ?
O2 Cu2 Cu1 40.87(4) . 2_666 ?
O1 Cu2 Cu1 52.08(4) 2_666 2_666 ?
O1 Cu2 Cu1 127.92(4) . 2_666 ?
O2 Cu2 Cu1 40.87(4) 2_666 . ?
O2 Cu2 Cu1 139.13(4) . . ?
O1 Cu2 Cu1 127.92(4) 2_666 . ?
O1 Cu2 Cu1 52.08(4) . . ?
Cu1 Cu2 Cu1 179.999(2) 2_666 . ?
C19 O1 Cu2 118.62(12) . . ?
C19 O1 Cu1 115.32(12) . . ?
Cu2 O1 Cu1 86.36(5) . . ?
C21 O2 Cu2 119.42(12) . . ?
C21 O2 Cu1 124.88(12) . 2_666 ?
Cu2 O2 Cu1 98.93(6) . 2_666 ?
C22 O3 H3A 103(2) . . ?
C5 N1 C1 118.37(17) . . ?
C5 N1 Cu1 113.12(13) . . ?
C1 N1 Cu1 128.38(14) . . ?
C6 N2 C7 112.34(16) . . ?
C6 N2 C13 111.90(16) . . ?
C7 N2 C13 108.14(15) . . ?
C6 N2 Cu1 108.77(12) . . ?
C7 N2 Cu1 105.71(12) . . ?
C13 N2 Cu1 109.78(12) . . ?
C12 N3 C8 119.78(19) . . ?
C12 N3 Cu1 126.43(15) . . ?
C8 N3 Cu1 113.41(14) . . ?
N1 C1 C2 122.69(19) . . ?
N1 C1 H1 118.7 . . ?
C2 C1 H1 118.7 . . ?
C1 C2 C3 118.8(2) . . ?
C1 C2 H2 120.6 . . ?
C3 C2 H2 120.6 . . ?
C4 C3 C2 119.0(2) . . ?
C4 C3 H3 120.5 . . ?
C2 C3 H3 120.5 . . ?
C3 C4 C5 119.2(2) . . ?
C3 C4 H4 120.4 . . ?
C5 C4 H4 120.4 . . ?
N1 C5 C4 121.96(19) . . ?
N1 C5 C6 116.02(17) . . ?
C4 C5 C6 121.91(19) . . ?
N2 C6 C5 110.97(16) . . ?
N2 C6 H6A 109.4 . . ?
C5 C6 H6A 109.4 . . ?
N2 C6 H6B 109.4 . . ?
C5 C6 H6B 109.4 . . ?
H6A C6 H6B 108.0 . . ?
N2 C7 C8 108.99(16) . . ?
N2 C7 H7A 109.9 . . ?
C8 C7 H7A 109.9 . . ?
N2 C7 H7B 109.9 . . ?
C8 C7 H7B 109.9 . . ?
H7A C7 H7B 108.3 . . ?
N3 C8 C9 121.5(2) . . ?
N3 C8 C7 114.52(17) . . ?
C9 C8 C7 123.9(2) . . ?
C8 C9 C10 118.5(2) . . ?
C8 C9 H9 120.7 . . ?
C10 C9 H9 120.7 . . ?
C11 C10 C9 119.7(2) . . ?
C11 C10 H10 120.1 . . ?
C9 C10 H10 120.1 . . ?
C10 C11 C12 118.9(2) . . ?
C10 C11 H11 120.6 . . ?
C12 C11 H11 120.6 . . ?
N3 C12 C11 121.6(2) . . ?
N3 C12 H12 119.2 . . ?
C11 C12 H12 119.2 . . ?
N2 C13 C14 116.67(16) . . ?
N2 C13 H13A 108.1 . . ?
C14 C13 H13A 108.1 . . ?
N2 C13 H13B 108.1 . . ?
C14 C13 H13B 108.1 . . ?
H13A C13 H13B 107.3 . . ?
C15 C14 C19 119.43(18) . . ?
C15 C14 C13 120.05(18) . . ?
C19 C14 C13 119.87(18) . . ?
C16 C15 C14 122.17(19) . . ?
C16 C15 H15 118.9 . . ?
C14 C15 H15 118.9 . . ?
C17 C16 C15 117.41(18) . . ?
C17 C16 C20 121.2(2) . . ?
C15 C16 C20 121.28(19) . . ?
C18 C17 C16 122.25(19) . . ?
C18 C17 H17 118.9 . . ?
C16 C17 H17 118.9 . . ?
C17 C18 C19 119.64(18) . . ?
C17 C18 C21 120.75(18) . . ?
C19 C18 C21 119.27(17) . . ?
O1 C19 C14 119.51(17) . . ?
O1 C19 C18 121.41(17) . . ?
C14 C19 C18 119.07(18) . . ?
C16 C20 H20A 109.5 . . ?
C16 C20 H20B 109.5 . . ?
H20A C20 H20B 109.5 . . ?
C16 C20 H20C 109.5 . . ?
H20A C20 H20C 109.5 . . ?
H20B C20 H20C 109.5 . . ?
O2 C21 C18 112.24(16) . . ?
O2 C21 H21A 109.2 . . ?
C18 C21 H21A 109.2 . . ?
O2 C21 H21B 109.2 . . ?
C18 C21 H21B 109.2 . . ?
H21A C21 H21B 107.9 . . ?
O3 C22 H22A 109.5 . . ?
O3 C22 H22B 109.5 . . ?
H22A C22 H22B 109.5 . . ?
O3 C22 H22C 109.5 . . ?
H22A C22 H22C 109.5 . . ?
H22B C22 H22C 109.5 . . ?
F4 B1 F1 110.1(2) . . ?
F4 B1 F3 109.3(2) . . ?
F1 B1 F3 112.1(3) . . ?
F4 B1 F2 108.8(2) . . ?
F1 B1 F2 108.1(2) . . ?
F3 B1 F2 108.3(2) . . ?
O4 C23 H23A 109.5 . . ?
O4 C23 H23B 109.5 . . ?
H23A C23 H23B 109.5 . . ?
O4 C23 H23C 109.5 . . ?
H23A C23 H23C 109.5 . . ?
H23B C23 H23C 109.5 . . ?
C23 O4 H4B 109.5 . . ?

loop_
_geom_bond_atom_site_label_1
_geom_bond_atom_site_label_2
_geom_bond_distance
_geom_bond_site_symmetry_2
_geom_bond_publ_flag
Cu1 O2 1.9289(14) 2_666 ?
Cu1 N3 2.0015(17) . ?
Cu1 N2 2.0208(17) . ?
Cu1 N1 2.0378(17) . ?
Cu1 O1 2.3020(14) . ?
Cu1 Cu2 2.9122(4) . ?
Cu2 O2 1.9027(14) 2_666 ?
Cu2 O2 1.9027(14) . ?
Cu2 O1 1.9359(14) 2_666 ?
Cu2 O1 1.9360(13) . ?
Cu2 Cu1 2.9122(4) 2_666 ?
O1 C19 1.346(2) . ?
O2 C21 1.423(2) . ?
O2 Cu1 1.9290(14) 2_666 ?
O3 C22 1.421(3) . ?
O3 H3A 0.78(3) . ?
N1 C5 1.348(3) . ?
N1 C1 1.353(3) . ?
N2 C6 1.482(3) . ?
N2 C7 1.494(2) . ?
N2 C13 1.505(3) . ?
N3 C12 1.341(3) . ?
N3 C8 1.349(3) . ?
C1 C2 1.379(3) . ?
C1 H1 0.9500 . ?
C2 C3 1.390(3) . ?
C2 H2 0.9500 . ?
C3 C4 1.387(3) . ?
C3 H3 0.9500 . ?
C4 C5 1.388(3) . ?
C4 H4 0.9500 . ?
C5 C6 1.510(3) . ?
C6 H6A 0.9900 . ?
C6 H6B 0.9900 . ?
C7 C8 1.506(3) . ?
C7 H7A 0.9900 . ?
C7 H7B 0.9900 . ?
C8 C9 1.387(3) . ?
C9 C10 1.389(4) . ?
C9 H9 0.9500 . ?
C10 C11 1.383(4) . ?
C10 H10 0.9500 . ?
C11 C12 1.386(3) . ?
C11 H11 0.9500 . ?
C12 H12 0.9500 . ?
C13 C14 1.511(3) . ?
C13 H13A 0.9900 . ?
C13 H13B 0.9900 . ?
C14 C15 1.399(3) . ?
C14 C19 1.409(3) . ?
C15 C16 1.397(3) . ?
C15 H15 0.9500 . ?
C16 C17 1.396(3) . ?
C16 C20 1.512(3) . ?
C17 C18 1.392(3) . ?
C17 H17 0.9500 . ?
C18 C19 1.412(3) . ?
C18 C21 1.509(3) . ?
C20 H20A 0.9800 . ?
C20 H20B 0.9800 . ?
C20 H20C 0.9800 . ?
C21 H21A 0.9900 . ?
C21 H21B 0.9900 . ?
C22 H22A 0.9800 . ?
C22 H22B 0.9800 . ?
C22 H22C 0.9800 . ?
F1 B1 1.381(3) . ?
F2 B1 1.404(3) . ?
F3 B1 1.388(3) . ?
F4 B1 1.377(4) . ?
C23 O4 1.361(9) . ?
C23 H23A 0.9800 . ?
C23 H23B 0.9800 . ?
C23 H23C 0.9800 . ?
O4 H4B 0.8400 . ?

loop_
_geom_torsion_atom_site_label_1
_geom_torsion_atom_site_label_2
_geom_torsion_atom_site_label_3
_geom_torsion_atom_site_label_4
_geom_torsion
_geom_torsion_site_symmetry_1
_geom_torsion_site_symmetry_2
_geom_torsion_site_symmetry_3
_geom_torsion_site_symmetry_4
_geom_torsion_publ_flag
N3 Cu1 Cu2 O2 -63.98(9) . . . 2_666 ?
N2 Cu1 Cu2 O2 -168.69(9) . . . 2_666 ?
N1 Cu1 Cu2 O2 119.63(8) . . . 2_666 ?
O1 Cu1 Cu2 O2 -137.44(9) . . . 2_666 ?
O2 Cu1 Cu2 O2 179.999(1) 2_666 . . . ?
N3 Cu1 Cu2 O2 116.01(9) . . . . ?
N2 Cu1 Cu2 O2 11.31(9) . . . . ?
N1 Cu1 Cu2 O2 -60.38(8) . . . . ?
O1 Cu1 Cu2 O2 42.56(9) . . . . ?
O2 Cu1 Cu2 O1 -42.56(9) 2_666 . . 2_666 ?
N3 Cu1 Cu2 O1 -106.54(8) . . . 2_666 ?
N2 Cu1 Cu2 O1 148.75(8) . . . 2_666 ?
N1 Cu1 Cu2 O1 77.07(7) . . . 2_666 ?
O1 Cu1 Cu2 O1 179.999(2) . . . 2_666 ?
O2 Cu1 Cu2 O1 137.44(9) 2_666 . . . ?
N3 Cu1 Cu2 O1 73.46(8) . . . . ?
N2 Cu1 Cu2 O1 -31.25(8) . . . . ?
N1 Cu1 Cu2 O1 -102.93(7) . . . . ?
O2 Cu2 O1 C19 143.34(14) 2_666 . . . ?
O2 Cu2 O1 C19 -36.66(14) . . . . ?
Cu1 Cu2 O1 C19 -63.03(14) 2_666 . . . ?
Cu1 Cu2 O1 C19 116.97(14) . . . . ?
O2 Cu2 O1 Cu1 26.37(5) 2_666 . . . ?
O2 Cu2 O1 Cu1 -153.63(5) . . . . ?
Cu1 Cu2 O1 Cu1 180.0 2_666 . . . ?
O2 Cu1 O1 C19 -146.91(13) 2_666 . . . ?
N3 Cu1 O1 C19 120.44(13) . . . . ?
N2 Cu1 O1 C19 36.81(13) . . . . ?
N1 Cu1 O1 C19 -46.53(13) . . . . ?
Cu2 Cu1 O1 C19 -120.06(14) . . . . ?
O2 Cu1 O1 Cu2 -26.85(5) 2_666 . . . ?
N3 Cu1 O1 Cu2 -119.50(6) . . . . ?
N2 Cu1 O1 Cu2 156.87(6) . . . . ?
N1 Cu1 O1 Cu2 73.53(6) . . . . ?
O1 Cu2 O2 C21 171.25(14) 2_666 . . . ?
O1 Cu2 O2 C21 -8.75(14) . . . . ?
Cu1 Cu2 O2 C21 138.87(17) 2_666 . . . ?
Cu1 Cu2 O2 C21 -41.12(17) . . . . ?
O1 Cu2 O2 Cu1 32.38(6) 2_666 . . 2_666 ?
O1 Cu2 O2 Cu1 -147.62(6) . . . 2_666 ?
Cu1 Cu2 O2 Cu1 180.001(1) . . . 2_666 ?
O2 Cu1 N1 C5 176.72(13) 2_666 . . . ?
N3 Cu1 N1 C5 -26.5(3) . . . . ?
N2 Cu1 N1 C5 8.22(14) . . . . ?
O1 Cu1 N1 C5 101.68(14) . . . . ?
Cu2 Cu1 N1 C5 141.97(14) . . . . ?
O2 Cu1 N1 C1 1.01(18) 2_666 . . . ?
N3 Cu1 N1 C1 157.8(2) . . . . ?
N2 Cu1 N1 C1 -167.49(18) . . . . ?
O1 Cu1 N1 C1 -74.03(17) . . . . ?
Cu2 Cu1 N1 C1 -33.74(17) . . . . ?
O2 Cu1 N2 C6 -129.3(3) 2_666 . . . ?
N3 Cu1 N2 C6 149.34(14) . . . . ?
N1 Cu1 N2 C6 -21.30(13) . . . . ?
O1 Cu1 N2 C6 -111.59(13) . . . . ?
Cu2 Cu1 N2 C6 -91.42(13) . . . . ?
O2 Cu1 N2 C7 109.9(3) 2_666 . . . ?
N3 Cu1 N2 C7 28.50(13) . . . . ?
N1 Cu1 N2 C7 -142.14(13) . . . . ?
O1 Cu1 N2 C7 127.57(12) . . . . ?
Cu2 Cu1 N2 C7 147.74(10) . . . . ?
O2 Cu1 N2 C13 -6.5(4) 2_666 . . . ?
N3 Cu1 N2 C13 -87.91(13) . . . . ?
N1 Cu1 N2 C13 101.44(13) . . . . ?
O1 Cu1 N2 C13 11.15(12) . . . . ?
Cu2 Cu1 N2 C13 31.32(15) . . . . ?
O2 Cu1 N3 C12 -6.92(19) 2_666 . . . ?
N2 Cu1 N3 C12 161.27(19) . . . . ?
N1 Cu1 N3 C12 -164.0(2) . . . . ?
O1 Cu1 N3 C12 68.83(19) . . . . ?
Cu2 Cu1 N3 C12 28.7(2) . . . . ?
O2 Cu1 N3 C8 -179.80(15) 2_666 . . . ?
N2 Cu1 N3 C8 -11.61(15) . . . . ?
N1 Cu1 N3 C8 23.2(3) . . . . ?
O1 Cu1 N3 C8 -104.06(15) . . . . ?
Cu2 Cu1 N3 C8 -144.20(13) . . . . ?
C5 N1 C1 C2 0.5(3) . . . . ?
Cu1 N1 C1 C2 176.02(16) . . . . ?
N1 C1 C2 C3 -0.3(3) . . . . ?
C1 C2 C3 C4 0.0(4) . . . . ?
C2 C3 C4 C5 0.1(4) . . . . ?
C1 N1 C5 C4 -0.4(3) . . . . ?
Cu1 N1 C5 C4 -176.61(16) . . . . ?
C1 N1 C5 C6 -176.56(18) . . . . ?
Cu1 N1 C5 C6 7.3(2) . . . . ?
C3 C4 C5 N1 0.2(3) . . . . ?
C3 C4 C5 C6 176.1(2) . . . . ?
C7 N2 C6 C5 146.87(17) . . . . ?
C13 N2 C6 C5 -91.3(2) . . . . ?
Cu1 N2 C6 C5 30.2(2) . . . . ?
N1 C5 C6 N2 -25.4(3) . . . . ?
C4 C5 C6 N2 158.5(2) . . . . ?
C6 N2 C7 C8 -158.43(17) . . . . ?
C13 N2 C7 C8 77.6(2) . . . . ?
Cu1 N2 C7 C8 -39.94(18) . . . . ?
C12 N3 C8 C9 -0.5(3) . . . . ?
Cu1 N3 C8 C9 172.91(17) . . . . ?
C12 N3 C8 C7 177.44(19) . . . . ?
Cu1 N3 C8 C7 -9.2(2) . . . . ?
N2 C7 C8 N3 33.5(2) . . . . ?
N2 C7 C8 C9 -148.6(2) . . . . ?
N3 C8 C9 C10 1.3(3) . . . . ?
C7 C8 C9 C10 -176.4(2) . . . . ?
C8 C9 C10 C11 -1.2(4) . . . . ?
C9 C10 C11 C12 0.4(4) . . . . ?
C8 N3 C12 C11 -0.4(3) . . . . ?
Cu1 N3 C12 C11 -172.91(18) . . . . ?
C10 C11 C12 N3 0.5(4) . . . . ?
C6 N2 C13 C14 60.8(2) . . . . ?
C7 N2 C13 C14 -174.96(17) . . . . ?
Cu1 N2 C13 C14 -60.08(19) . . . . ?
N2 C13 C14 C15 -117.3(2) . . . . ?
N2 C13 C14 C19 71.9(2) . . . . ?
C19 C14 C15 C16 -0.1(3) . . . . ?
C13 C14 C15 C16 -170.95(18) . . . . ?
C14 C15 C16 C17 0.0(3) . . . . ?
C14 C15 C16 C20 176.8(2) . . . . ?
C15 C16 C17 C18 1.1(3) . . . . ?
C20 C16 C17 C18 -175.8(2) . . . . ?
C16 C17 C18 C19 -2.0(3) . . . . ?
C16 C17 C18 C21 171.31(18) . . . . ?
Cu2 O1 C19 C14 -140.70(15) . . . . ?
Cu1 O1 C19 C14 -40.4(2) . . . . ?
Cu2 O1 C19 C18 40.7(2) . . . . ?
Cu1 O1 C19 C18 140.93(15) . . . . ?
C15 C14 C19 O1 -179.41(17) . . . . ?
C13 C14 C19 O1 -8.6(3) . . . . ?
C15 C14 C19 C18 -0.7(3) . . . . ?
C13 C14 C19 C18 170.09(17) . . . . ?
C17 C18 C19 O1 -179.61(17) . . . . ?
C21 C18 C19 O1 7.0(3) . . . . ?
C17 C18 C19 C14 1.8(3) . . . . ?
C21 C18 C19 C14 -171.61(17) . . . . ?
Cu2 O2 C21 C18 49.8(2) . . . . ?
Cu1 O2 C21 C18 177.44(12) 2_666 . . . ?
C17 C18 C21 O2 131.13(19) . . . . ?
C19 C18 C21 O2 -55.6(2) . . . . ?
